data_2100932
loop_
_publ_author_name
'Koji\'c-Prodi\'c, B.'
'Nigovi\'c, B.'
'Puntarec, V.'
'Tomi\'c, S.'
'Magnus, V.'

_publ_section_title
;
 Structural comparison of biologically active and inactive conjugates
 of \a-amino acids and the plant growth hormone (auxin) indole-3-acetic
 acid
;
_journal_issue 2
_journal_name_full 'Acta Crystallographica Section B'
_journal_page_first 367
_journal_page_last 374
_journal_paper_doi 10.1107/S0108768192010115
_journal_volume 49
_journal_year 1993
_chemical_formula_sum 'C14 H16 N2 O3'
_chemical_formula_weight 260.30
_symmetry_cell_setting monoclinic
_symmetry_space_group_name_Hall '-P 2ybc'
_symmetry_space_group_name_H-M 'P 1 21/c 1'
_cell_angle_alpha 90
_cell_angle_beta 95.62(3)
_cell_angle_gamma 90
_cell_formula_units_Z 4
_cell_length_a 11.134(7)
_cell_length_b 7.689(2)
_cell_length_c 15.548(10)
_cell_volume 1324.7(12)
_diffrn_radiation_type Mo
_diffrn_radiation_wavelength 0.71073
_exptl_absorpt_coefficient_mu 0.0995
_exptl_crystal_density_diffrn 1.311
_exptl_crystal_F_000 552
_cod_data_source_file li0138.cif
_cod_data_source_block li0138b
_cod_original_cell_volume 1324.0(10)
_cod_database_code 2100932

loop_
_atom_site_label
_atom_site_fract_x
_atom_site_fract_y
_atom_site_fract_z
_atom_site_U_iso_or_equiv
N1 1.0087(2) .7914(3) -.0339(2) .0485(10)
C2 .8969(3) .7210(4) -.0591(2) .0459(12)
C3 .8531(2) .6408(3) .0090(2) .0385(10)
C31 .9416(2) .6630(3) .0808(2) .0403(10)
C4 .9500(3) .6080(5) .1674(2) .0590(14)
C5 1.0529(4) .6511(5) .2201(2) .0771(18)
C6 1.1462(4) .7466(5) .1900(3) .0681(16)
C7 1.1407(3) .8023(4) .1059(2) .0545(14)
C71 1.0385(3) .7579(3) .0522(2) .0400(12)
C8 .7355(2) .5473(4) .0115(2) .0466(13)
C9 .6561(3) .6250(4) .0755(2) .0430(10)
O9 .5906(2) .5350(2) .11760(10) .0571(9)
N22 .6609(2) .7976(3) .08260(10) .0384(9)
C21 .6380(3) 1.0933(3) .1201(2) .0359(10)
C22 .6000(2) .9076(3) .1419(2) .0332(10)
C23 .4629(3) .8855(5) .1274(3) .0505(14)
C24 .6481(4) .8720(5) .2355(2) .0522(13)
O211 .5644(2) 1.2109(3) .14460(10) .0572(8)
O212 .7289(2) 1.1239(2) .08630(10) .0481(7)
H1 1.068(3) .851(4) -.069(2) .093(13)
H2 .862(2) .733(3) -.1198(16) .049(9)
H4 .880(3) .536(4) .1898(18) .072(10)
H5 1.057(3) .607(4) .2768(19) .082(12)
H6 1.217(3) .787(4) .2321(19) .083(12)
H7 1.205(3) .875(4) .0808(19) .080(11)
H81 .7535(2) .4129(4) .0284(2) .066(9)
H82 .6870(2) .5540(4) -.0521(2) .078(11)
H22 .721(3) .852(4) .0563(17) .067(10)
H231 .443(3) .770(4) .1396(18) .070(11)
H232 .424(3) .965(4) .170(2) .085(11)
H233 .437(3) .917(4) .066(2) .097(14)
H241 .609(3) .953(4) .2720(18) .071(11)
H242 .628(3) .749(4) .2515(7) .063(10)
H243 .743(3) .886(4) .2462(19) .082(11)
H211 .589(3) 1.330(5) .131(2) .109(15)

loop_
_geom_angle_atom_site_label_1
_geom_angle_atom_site_label_2
_geom_angle_atom_site_label_3
_geom_angle
C2 N1 C71 109.2(2)
N1 C2 C3 109.9(3)
C2 C3 C8 128.3(3)
C2 C3 C31 106.5(2)
C31 C3 C8 125.2(3)
C3 C31 C71 107.8(3)
C3 C31 C4 133.7(2)
C4 C31 C71 118.5(3)
C31 C4 C5 118.0(3)
C4 C5 C6 122.0(3)
C5 C6 C7 121.4(4)
C6 C7 C71 117.1(3)
C31 C71 C7 123.1(3)
N1 C71 C7 130.4(3)
N1 C71 C31 106.6(3)
C3 C8 C9 113.3(2)
C8 C9 N22 115.2(3)
C8 C9 O9 122.6(3)
O9 C9 N22 122.3(3)
C9 N22 C22 127.6(2)
N22 C22 C21 104.1(2)
N22 C22 C23 111.1(2)
N22 C22 C24 110.9(2)
C21 C22 C23 111.3(2)
C21 C22 C24 107.4(3)
C23 C22 C24 111.9(3)
C22 C21 O211 112.7(2)
C22 C21 O212 122.5(2)
O211 C21 O212 124.8(3)

loop_
_geom_bond_atom_site_label_1
_geom_bond_atom_site_label_2
_geom_bond_distance
N1 C2 1.378(4)
N1 C71 1.372(4)
C2 C3 1.357(4)
C3 C31 1.425(4)
C3 C8 1.497(3)
C31 C4 1.406(4)
C31 C71 1.410(4)
C4 C5 1.382(5)
C5 C6 1.390(6)
C6 C7 1.372(6)
C7 C71 1.386(4)
C8 C9 1.517(4)
C9 O9 1.238(4)
C9 N22 1.332(4)
N22 C22 1.465(3)
C21 C22 1.536(3)
C22 C23 1.530(4)
C22 C24 1.526(4)
C21 O211 1.302(4)
C21 O212 1.208(4)
